data_4113113
loop_
_publ_author_name
'Zakiya S. Wilson'
'Robin T. Macaluso'
'E. D. Bauer'
'J. L. Smith'
'J. D. Thompson'
'Z. Fisk'
'George G. Stanley'
'Julia Y. Chan'

_publ_section_title
;
 Rare Beryllium Icosahedra in the Intermediate Valence Compound CeBe13
;
_journal_name_full 'Journal of the American Chemical Society'
_journal_page_first 13926
_journal_page_last 13927
_journal_paper_doi 10.1021/ja045861c
_journal_volume 126
_journal_year 2004
_chemical_formula_moiety 'Be13 Ce'
_chemical_formula_sum 'Be13 Ce'
_chemical_formula_weight 257.25
_chemical_name_systematic
;
 ? 
;
_space_group_IT_number 226
_symmetry_cell_setting cubic
_symmetry_space_group_name_Hall '-F 4a 2 3'
_symmetry_space_group_name_H-M 'F m -3 c'
_atom_sites_solution_primary direct
_atom_sites_solution_secondary difmap
_audit_creation_method SHELXL-97
_cell_angle_alpha 90
_cell_angle_beta 90
_cell_angle_gamma 90
_cell_formula_units_Z 8
_cell_length_a 10.376(2)
_cell_length_b 10.376(2)
_cell_length_c 10.376(2)
_cell_measurement_reflns_used 440
_cell_measurement_temperature 100
_cell_measurement_theta_max 45.3
_cell_measurement_theta_min 2.5
_cell_volume 1117.1(4)
_computing_cell_refinement 'Denzo and Scalepak (Otwinowski & Minor,1997)'
_computing_data_collection 'COLLECT (Nonius, 2000)'
_computing_data_reduction 'Denzo and Scalepak (Otwinowski & Minor,1997)'
_computing_publication_material 'SHELXL-97 (Sheldrick, 1997)'
_computing_structure_refinement 'SHELXL-97 (Sheldrick, 1997)'
_computing_structure_solution 'SHELXS-97 (Sheldrick, 1990)'
_diffrn_measured_fraction_theta_full 0.912
_diffrn_measured_fraction_theta_max 0.912
_diffrn_measurement_device 'KappaCCD (with Oxford Cryostream)'
_diffrn_measurement_method ' \w scans with \k offsets'
_diffrn_radiation_monochromator graphite
_diffrn_radiation_source 'fine-focus sealed tube'
_diffrn_radiation_type MoK\a
_diffrn_radiation_wavelength 0.71073
_diffrn_reflns_av_R_equivalents 0.0190
_diffrn_reflns_av_sigmaI/netI 0.0197
_diffrn_reflns_limit_h_max 20
_diffrn_reflns_limit_h_min -20
_diffrn_reflns_limit_k_max 14
_diffrn_reflns_limit_k_min -14
_diffrn_reflns_limit_l_max 13
_diffrn_reflns_limit_l_min -13
_diffrn_reflns_number 583
_diffrn_reflns_theta_full 45.12
_diffrn_reflns_theta_max 45.12
_diffrn_reflns_theta_min 3.93
_diffrn_standards_decay_% <2
_diffrn_standards_number 0
_exptl_absorpt_coefficient_mu 7.985
_exptl_absorpt_correction_T_max 0.7407
_exptl_absorpt_correction_T_min 0.2725
_exptl_absorpt_correction_type multi-scan
_exptl_absorpt_process_details 'HKL Scalepack (Otwinowski & Minor 1997)'
_exptl_crystal_density_diffrn 3.059
_exptl_crystal_description fragment
_exptl_crystal_F_000 880
_exptl_crystal_size_max 0.22
_exptl_crystal_size_mid 0.12
_exptl_crystal_size_min 0.04
_refine_diff_density_max 1.798
_refine_diff_density_min -1.223
_refine_diff_density_rms 0.182
_refine_ls_extinction_coef 0.0042(4)
_refine_ls_extinction_expression Fc^*^=kFc[1+0.001xFc^2^\l^3^/sin(2\q)]^-1/4^
_refine_ls_extinction_method SHELXL
_refine_ls_goodness_of_fit_ref 1.159
_refine_ls_matrix_type full
_refine_ls_number_parameters 10
_refine_ls_number_reflns 206
_refine_ls_number_restraints 0
_refine_ls_restrained_S_all 1.159
_refine_ls_R_factor_all 0.0219
_refine_ls_R_factor_gt 0.0192
_refine_ls_shift/su_max 0.000
_refine_ls_shift/su_mean 0.000
_refine_ls_structure_factor_coef Fsqd
_refine_ls_weighting_details 'calc w=1/[\s^2^(Fo^2^)+(0.0300P)^2^+0.0000P] where P=(Fo^2^+2Fc^2^)/3'
_refine_ls_weighting_scheme calc
_refine_ls_wR_factor_gt 0.0464
_refine_ls_wR_factor_ref 0.0484
_reflns_number_gt 179
_reflns_number_total 206
_reflns_threshold_expression I>2\s(I)
_cod_data_source_file ja045861csi20040803_033827.cif
_cod_data_source_block CeBe13
_cod_original_sg_symbol_H-M 'F m -3 c '
_cod_database_code 4113113

loop_
_symmetry_equiv_pos_as_xyz
'x, y, z'
'x, z+1/2, y'
'y, -z, x'
'y, x, -z+1/2'
'x, -z, y+1/2'
'-z, y, x+1/2'
'z, x, -y'
'y, z, -x'
'z+1/2, y, -x'
'-z, x, -y'
'x, z+1/2, -y'
'y, -z, -x'
'x, -z, -y+1/2'
'-z, y, -x+1/2'
'x, -y, z'
'y, -x, z+1/2'
'x, -y, -z'
'y, -x+1/2, -z'
'-y, -z, -x'
'-x, -y, z'
'-y, -x+1/2, -z'
'-z, -x, -y'
'-z+1/2, -y, -x'
'z, -x, -y'
'x, y+1/2, z+1/2'
'x, z+1, y+1/2'
'y, -z+1/2, x+1/2'
'y, x+1/2, -z+1'
'x, -z+1/2, y+1'
'-z, y+1/2, x+1'
'z, x+1/2, -y+1/2'
'y, z+1/2, -x+1/2'
'z+1/2, y+1/2, -x+1/2'
'-z, x+1/2, -y+1/2'
'x, z+1, -y+1/2'
'y, -z+1/2, -x+1/2'
'x, -z+1/2, -y+1'
'-z, y+1/2, -x+1'
'x, -y+1/2, z+1/2'
'y, -x+1/2, z+1'
'x, -y+1/2, -z+1/2'
'y, -x+1, -z+1/2'
'-y, -z+1/2, -x+1/2'
'-x, -y+1/2, z+1/2'
'-y, -x+1, -z+1/2'
'-z, -x+1/2, -y+1/2'
'-z+1/2, -y+1/2, -x+1/2'
'z, -x+1/2, -y+1/2'
'x+1/2, y, z+1/2'
'x+1/2, z+1/2, y+1/2'
'y+1/2, -z, x+1/2'
'y+1/2, x, -z+1'
'x+1/2, -z, y+1'
'-z+1/2, y, x+1'
'z+1/2, x, -y+1/2'
'y+1/2, z, -x+1/2'
'z+1, y, -x+1/2'
'-z+1/2, x, -y+1/2'
'x+1/2, z+1/2, -y+1/2'
'y+1/2, -z, -x+1/2'
'x+1/2, -z, -y+1'
'-z+1/2, y, -x+1'
'x+1/2, -y, z+1/2'
'y+1/2, -x, z+1'
'x+1/2, -y, -z+1/2'
'y+1/2, -x+1/2, -z+1/2'
'-y+1/2, -z, -x+1/2'
'-x+1/2, -y, z+1/2'
'-y+1/2, -x+1/2, -z+1/2'
'-z+1/2, -x, -y+1/2'
'-z+1, -y, -x+1/2'
'z+1/2, -x, -y+1/2'
'x+1/2, y+1/2, z'
'x+1/2, z+1, y'
'y+1/2, -z+1/2, x'
'y+1/2, x+1/2, -z+1/2'
'x+1/2, -z+1/2, y+1/2'
'-z+1/2, y+1/2, x+1/2'
'z+1/2, x+1/2, -y'
'y+1/2, z+1/2, -x'
'z+1, y+1/2, -x'
'-z+1/2, x+1/2, -y'
'x+1/2, z+1, -y'
'y+1/2, -z+1/2, -x'
'x+1/2, -z+1/2, -y+1/2'
'-z+1/2, y+1/2, -x+1/2'
'x+1/2, -y+1/2, z'
'y+1/2, -x+1/2, z+1/2'
'x+1/2, -y+1/2, -z'
'y+1/2, -x+1, -z'
'-y+1/2, -z+1/2, -x'
'-x+1/2, -y+1/2, z'
'-y+1/2, -x+1, -z'
'-z+1/2, -x+1/2, -y'
'-z+1, -y+1/2, -x'
'z+1/2, -x+1/2, -y'
'-x, -y, -z'
'-x, -z-1/2, -y'
'-y, z, -x'
'-y, -x, z-1/2'
'-x, z, -y-1/2'
'z, -y, -x-1/2'
'-z, -x, y'
'-y, -z, x'
'-z-1/2, -y, x'
'z, -x, y'
'-x, -z-1/2, y'
'-y, z, x'
'-x, z, y-1/2'
'z, -y, x-1/2'
'-x, y, -z'
'-y, x, -z-1/2'
'-x, y, z'
'-y, x-1/2, z'
'y, z, x'
'x, y, -z'
'y, x-1/2, z'
'z, x, y'
'z-1/2, y, x'
'-z, x, y'
'-x, -y+1/2, -z+1/2'
'-x, -z, -y+1/2'
'-y, z+1/2, -x+1/2'
'-y, -x+1/2, z'
'-x, z+1/2, -y'
'z, -y+1/2, -x'
'-z, -x+1/2, y+1/2'
'-y, -z+1/2, x+1/2'
'-z-1/2, -y+1/2, x+1/2'
'z, -x+1/2, y+1/2'
'-x, -z, y+1/2'
'-y, z+1/2, x+1/2'
'-x, z+1/2, y'
'z, -y+1/2, x'
'-x, y+1/2, -z+1/2'
'-y, x+1/2, -z'
'-x, y+1/2, z+1/2'
'-y, x, z+1/2'
'y, z+1/2, x+1/2'
'x, y+1/2, -z+1/2'
'y, x, z+1/2'
'z, x+1/2, y+1/2'
'z-1/2, y+1/2, x+1/2'
'-z, x+1/2, y+1/2'
'-x+1/2, -y, -z+1/2'
'-x+1/2, -z-1/2, -y+1/2'
'-y+1/2, z, -x+1/2'
'-y+1/2, -x, z'
'-x+1/2, z, -y'
'z+1/2, -y, -x'
'-z+1/2, -x, y+1/2'
'-y+1/2, -z, x+1/2'
'-z, -y, x+1/2'
'z+1/2, -x, y+1/2'
'-x+1/2, -z-1/2, y+1/2'
'-y+1/2, z, x+1/2'
'-x+1/2, z, y'
'z+1/2, -y, x'
'-x+1/2, y, -z+1/2'
'-y+1/2, x, -z'
'-x+1/2, y, z+1/2'
'-y+1/2, x-1/2, z+1/2'
'y+1/2, z, x+1/2'
'x+1/2, y, -z+1/2'
'y+1/2, x-1/2, z+1/2'
'z+1/2, x, y+1/2'
'z, y, x+1/2'
'-z+1/2, x, y+1/2'
'-x+1/2, -y+1/2, -z'
'-x+1/2, -z, -y'
'-y+1/2, z+1/2, -x'
'-y+1/2, -x+1/2, z-1/2'
'-x+1/2, z+1/2, -y-1/2'
'z+1/2, -y+1/2, -x-1/2'
'-z+1/2, -x+1/2, y'
'-y+1/2, -z+1/2, x'
'-z, -y+1/2, x'
'z+1/2, -x+1/2, y'
'-x+1/2, -z, y'
'-y+1/2, z+1/2, x'
'-x+1/2, z+1/2, y-1/2'
'z+1/2, -y+1/2, x-1/2'
'-x+1/2, y+1/2, -z'
'-y+1/2, x+1/2, -z-1/2'
'-x+1/2, y+1/2, z'
'-y+1/2, x, z'
'y+1/2, z+1/2, x'
'x+1/2, y+1/2, -z'
'y+1/2, x, z'
'z+1/2, x+1/2, y'
'z, y+1/2, x'
'-z+1/2, x+1/2, y'

loop_
_atom_site_label
_atom_site_type_symbol
_atom_site_fract_x
_atom_site_fract_y
_atom_site_fract_z
_atom_site_U_iso_or_equiv
_atom_site_adp_type
_atom_site_occupancy
_atom_site_symmetry_multiplicity
_atom_site_calc_flag
_atom_site_refinement_flags
Ce1 Ce 0.2500 0.2500 0.2500 0.00275(12) Uiso 1 24 d S
Be1 Be 0.0000 0.0000 0.0000 0.0043(12) Uiso 1 24 d S
Be2 Be 0.0000 0.1761(3) 0.1138(3) 0.0067(4) Uani 1 2 d S

loop_
_atom_site_aniso_label
_atom_site_aniso_U_11
_atom_site_aniso_U_22
_atom_site_aniso_U_33
_atom_site_aniso_U_23
_atom_site_aniso_U_13
_atom_site_aniso_U_12
Be2 0.0068(9) 0.0064(9) 0.0071(9) 0.0007(7) 0.000 0.000

loop_
_atom_type_symbol
_atom_type_description
_atom_type_scat_dispersion_real
_atom_type_scat_dispersion_imag
_atom_type_scat_source
Be Be 0.0005 0.0002 'International Tables Vol C Tables 4.2.6.8 and 6.1.1.4'
Ce Ce -0.2486 2.6331 'International Tables Vol C Tables 4.2.6.8 and 6.1.1.4'

loop_
_geom_angle_atom_site_label_1
_geom_angle_atom_site_label_2
_geom_angle_atom_site_label_3
_geom_angle
_geom_angle_site_symmetry_1
_geom_angle_site_symmetry_3
Be2 Ce1 Be2 129.90(9) . 184_556
Be2 Ce1 Be2 43.66(7) . 106
Be2 Ce1 Be2 162.76(12) 184_556 106
Be2 Ce1 Be2 148.25(9) . 129_655
Be2 Ce1 Be2 43.66(7) 184_556 129_655
Be2 Ce1 Be2 129.90(9) 106 129_655
Be2 Ce1 Be2 162.77(12) . 146_565
Be2 Ce1 Be2 43.66(7) 184_556 146_565
Be2 Ce1 Be2 148.25(9) 106 146_565
Be2 Ce1 Be2 43.66(7) 129_655 146_565
Be2 Ce1 Be2 43.66(7) . 8
Be2 Ce1 Be2 148.25(9) 184_556 8
Be2 Ce1 Be2 43.66(7) 106 8
Be2 Ce1 Be2 162.76(12) 129_655 8
Be2 Ce1 Be2 129.90(9) 146_565 8
Be2 Ce1 Be2 150.90(11) . 159
Be2 Ce1 Be2 77.62(4) 184_556 159
Be2 Ce1 Be2 107.24(6) 106 159
Be2 Ce1 Be2 43.60(12) 129_655 159
Be2 Ce1 Be2 43.74(5) 146_565 159
Be2 Ce1 Be2 119.393(10) 8 159
Be2 Ce1 Be2 107.24(6) . 27
Be2 Ce1 Be2 43.60(12) 184_556 27
Be2 Ce1 Be2 119.393(10) 106 27
Be2 Ce1 Be2 43.74(5) 129_655 27
Be2 Ce1 Be2 77.62(4) 146_565 27
Be2 Ce1 Be2 150.91(11) 8 27
Be2 Ce1 Be2 86.34(8) 159 27
Be2 Ce1 Be2 77.62(4) . 148
Be2 Ce1 Be2 150.91(11) 184_556 148
Be2 Ce1 Be2 43.74(5) 106 148
Be2 Ce1 Be2 119.393(10) 129_655 148
Be2 Ce1 Be2 107.24(6) 146_565 148
Be2 Ce1 Be2 43.60(12) 8 148
Be2 Ce1 Be2 77.73(12) 159 148
Be2 Ce1 Be2 148.25(9) 27 148
Be2 Ce1 Be2 119.393(10) . 175
Be2 Ce1 Be2 43.74(5) 184_556 175
Be2 Ce1 Be2 150.91(11) 106 175
Be2 Ce1 Be2 77.62(4) 129_655 175
Be2 Ce1 Be2 43.60(12) 146_565 175
Be2 Ce1 Be2 107.24(6) 8 175
Be2 Ce1 Be2 86.34(8) 159 175
Be2 Ce1 Be2 86.34(8) 27 175
Be2 Ce1 Be2 119.33(8) 148 175
Be2 Ce1 Be2 43.74(5) . 101_556
Be2 Ce1 Be2 119.393(10) 184_556 101_556
Be2 Ce1 Be2 43.60(12) 106 101_556
Be2 Ce1 Be2 107.24(6) 129_655 101_556
Be2 Ce1 Be2 150.91(11) 146_565 101_556
Be2 Ce1 Be2 77.62(4) 8 101_556
Be2 Ce1 Be2 119.33(8) 159 101_556
Be2 Ce1 Be2 77.73(12) 27 101_556
Be2 Ce1 Be2 86.34(8) 148 101_556
Be2 Ce1 Be2 148.25(9) 175 101_556
Be2 Ce1 Be2 43.60(12) . 126
Be2 Ce1 Be2 107.24(6) 184_556 126
Be2 Ce1 Be2 77.62(4) 106 126
Be2 Ce1 Be2 150.91(11) 129_655 126
Be2 Ce1 Be2 119.393(10) 146_565 126
Be2 Ce1 Be2 43.74(5) 8 126
Be2 Ce1 Be2 148.25(9) 159 126
Be2 Ce1 Be2 119.33(8) 27 126
Be2 Ce1 Be2 86.34(8) 148 126
Be2 Ce1 Be2 77.73(12) 175 126
Be2 Ce1 Be2 86.34(8) 101_556 126
Be2 Be1 Be2 62.88(4) . 106
Be2 Be1 Be2 180.0 . 97
Be2 Be1 Be2 117.12(4) 106 97
Be2 Be1 Be2 117.12(4) . 10
Be2 Be1 Be2 180.00(8) 106 10
Be2 Be1 Be2 62.88(4) 97 10
Be2 Be1 Be2 117.12(4) . 104
Be2 Be1 Be2 117.12(4) 106 104
Be2 Be1 Be2 62.88(4) 97 104
Be2 Be1 Be2 62.88(4) 10 104
Be2 Be1 Be2 62.88(4) . 8
Be2 Be1 Be2 62.88(4) 106 8
Be2 Be1 Be2 117.12(4) 97 8
Be2 Be1 Be2 117.12(4) 10 8
Be2 Be1 Be2 180.00(12) 104 8
Be2 Be1 Be2 65.73(17) . 111
Be2 Be1 Be2 117.12(4) 106 111
Be2 Be1 Be2 114.27(17) 97 111
Be2 Be1 Be2 62.88(4) 10 111
Be2 Be1 Be2 117.12(4) 104 111
Be2 Be1 Be2 62.88(4) 8 111
Be2 Be1 Be2 62.88(4) . 103
Be2 Be1 Be2 65.73(17) 106 103
Be2 Be1 Be2 117.12(4) 97 103
Be2 Be1 Be2 114.27(17) 10 103
Be2 Be1 Be2 62.88(4) 104 103
Be2 Be1 Be2 117.12(4) 8 103
Be2 Be1 Be2 117.12(4) 111 103
Be2 Be1 Be2 117.12(4) . 7
Be2 Be1 Be2 114.27(17) 106 7
Be2 Be1 Be2 62.88(4) 97 7
Be2 Be1 Be2 65.73(17) 10 7
Be2 Be1 Be2 117.12(4) 104 7
Be2 Be1 Be2 62.88(4) 8 7
Be2 Be1 Be2 62.88(4) 111 7
Be2 Be1 Be2 180.00(12) 103 7
Be2 Be1 Be2 62.88(4) . 99
Be2 Be1 Be2 117.12(4) 106 99
Be2 Be1 Be2 117.12(4) 97 99
Be2 Be1 Be2 62.88(4) 10 99
Be2 Be1 Be2 65.73(17) 104 99
Be2 Be1 Be2 114.27(17) 8 99
Be2 Be1 Be2 62.88(4) 111 99
Be2 Be1 Be2 62.88(4) 103 99
Be2 Be1 Be2 117.12(4) 7 99
Be2 Be1 Be2 117.12(4) . 3
Be2 Be1 Be2 62.88(4) 106 3
Be2 Be1 Be2 62.88(4) 97 3
Be2 Be1 Be2 117.12(4) 10 3
Be2 Be1 Be2 114.27(17) 104 3
Be2 Be1 Be2 65.73(17) 8 3
Be2 Be1 Be2 117.12(4) 111 3
Be2 Be1 Be2 117.12(4) 103 3
Be2 Be1 Be2 62.88(4) 7 3
Be2 Be1 Be2 180.00(8) 99 3
Be2 Be1 Be2 114.27(17) . 15
Be2 Be1 Be2 62.88(4) 106 15
Be2 Be1 Be2 65.73(17) 97 15
Be2 Be1 Be2 117.12(4) 10 15
Be2 Be1 Be2 62.88(4) 104 15
Be2 Be1 Be2 117.12(4) 8 15
Be2 Be1 Be2 180.00(12) 111 15
Be2 Be1 Be2 62.88(4) 103 15
Be2 Be1 Be2 117.12(4) 7 15
Be2 Be1 Be2 117.12(4) 99 15
Be2 Be1 Be2 62.88(4) 3 15
Be1 Be2 Be2 106.58(11) . 126
Be1 Be2 Be2 106.58(11) . 177
Be2 Be2 Be2 62.78(12) 126 177
Be1 Be2 Be2 58.560(19) . 103
Be2 Be2 Be2 164.55(11) 126 103
Be2 Be2 Be2 114.96(13) 177 103
Be1 Be2 Be2 58.560(19) . 106
Be2 Be2 Be2 114.96(13) 126 106
Be2 Be2 Be2 164.55(11) 177 106
Be2 Be2 Be2 62.69(19) 103 106
Be1 Be2 Be2 58.559(19) . 99
Be2 Be2 Be2 109.94(13) 126 99
Be2 Be2 Be2 60.16(14) 177 99
Be2 Be2 Be2 60.0 103 99
Be2 Be2 Be2 109.73(12) 106 99
Be1 Be2 Be2 58.559(19) . 8
Be2 Be2 Be2 60.16(14) 126 8
Be2 Be2 Be2 109.94(13) 177 8
Be2 Be2 Be2 109.73(12) 103 8
Be2 Be2 Be2 60.0 106 8
Be2 Be2 Be2 107.24(6) 99 8
Be1 Be2 Be2 106.34(19) . 101_556
Be2 Be2 Be2 133.77(10) 126 101_556
Be2 Be2 Be2 133.77(10) 177 101_556
Be2 Be2 Be2 59.9(2) 103 101_556
Be2 Be2 Be2 59.9(2) 106 101_556
Be2 Be2 Be2 114.69(17) 99 101_556
Be2 Be2 Be2 114.69(17) 8 101_556
Be1 Be2 Be2 163.66(19) . 29_554
Be2 Be2 Be2 59.98(17) 126 29_554
Be2 Be2 Be2 59.98(17) 177 29_554
Be2 Be2 Be2 133.70(9) 103 29_554
Be2 Be2 Be2 133.70(9) 106 29_554
Be2 Be2 Be2 114.90(13) 99 29_554
Be2 Be2 Be2 114.90(13) 8 29_554
Be2 Be2 Be2 90.0 101_556 29_554
Be1 Be2 Be2 57.13(8) . 111
Be2 Be2 Be2 58.61(6) 126 111
Be2 Be2 Be2 58.61(6) 177 111
Be2 Be2 Be2 106.55(11) 103 111
Be2 Be2 Be2 106.55(10) 106 111
Be2 Be2 Be2 58.65(10) 99 111
Be2 Be2 Be2 58.65(10) 8 111
Be2 Be2 Be2 163.48(11) 101_556 111
Be2 Be2 Be2 106.52(11) 29_554 111
Be1 Be2 Ce1 117.54(5) . .
Be2 Be2 Ce1 68.20(6) 126 .
Be2 Be2 Ce1 120.93(14) 177 .
Be2 Be2 Ce1 120.83(19) 103 .
Be2 Be2 Ce1 68.17(4) 106 .
Be2 Be2 Ce1 175.41(6) 99 .
Be2 Be2 Ce1 68.17(4) 8 .
Be2 Be2 Ce1 68.13(2) 101_556 .
Be2 Be2 Ce1 68.13(2) 29_554 .
Be2 Be2 Ce1 117.59(5) 111 .
Be1 Be2 Ce1 117.54(5) . 121
Be2 Be2 Ce1 120.93(14) 126 121
Be2 Be2 Ce1 68.20(6) 177 121
Be2 Be2 Ce1 68.17(4) 103 121
Be2 Be2 Ce1 120.83(19) 106 121
Be2 Be2 Ce1 68.17(4) 99 121
Be2 Be2 Ce1 175.41(6) 8 121
Be2 Be2 Ce1 68.13(2) 101_556 121
Be2 Be2 Ce1 68.13(2) 29_554 121
Be2 Be2 Ce1 117.59(5) 111 121
Ce1 Be2 Ce1 116.42(8) . 121

loop_
_geom_bond_atom_site_label_1
_geom_bond_atom_site_label_2
_geom_bond_distance
_geom_bond_site_symmetry_2
Ce1 Be2 3.0518(13) .
Ce1 Be2 3.0518(13) 184_556
Ce1 Be2 3.0518(13) 106
Ce1 Be2 3.0518(13) 129_655
Ce1 Be2 3.0518(13) 146_565
Ce1 Be2 3.0518(13) 8
Ce1 Be2 3.0518(13) 159
Ce1 Be2 3.0518(13) 27
Ce1 Be2 3.0518(13) 148
Ce1 Be2 3.0518(13) 175
Ce1 Be2 3.0518(13) 101_556
Ce1 Be2 3.0518(13) 126
Be1 Be2 2.176(2) .
Be1 Be2 2.176(2) 106
Be1 Be2 2.176(2) 97
Be1 Be2 2.176(2) 10
Be1 Be2 2.176(2) 104
Be1 Be2 2.176(2) 8
Be1 Be2 2.176(2) 111
Be1 Be2 2.176(2) 103
Be1 Be2 2.176(2) 7
Be1 Be2 2.176(2) 99
Be1 Be2 2.176(2) 3
Be1 Be2 2.176(2) 15
Be2 Be2 2.267(5) 126
Be2 Be2 2.267(5) 177
Be2 Be2 2.270(3) 103
Be2 Be2 2.270(3) 106
Be2 Be2 2.270(3) 99
Be2 Be2 2.270(3) 8
Be2 Be2 2.274(3) 101_556
Be2 Be2 2.274(3) 29_554
Be2 Be2 2.361(5) 111
Be2 Ce1 3.0518(13) 121
